data_7108619
loop_
_publ_author_name
'Chris S. Hawes'
'Ravichandar Babarao'
'Matthew R. Hill'
'Keith F. White'
'Brendan F. Abrahams'
'Paul E. Kruger'

_publ_section_title
;
 Hysteretic carbon dioxide sorption in a novel
 copper(II)-indazole-carboxylate porous coordination polymer
;
_journal_name_full Chem.Commun.
_journal_page_first 11558
_journal_paper_doi 10.1039/c2cc37453f
_journal_volume 48
_journal_year 2012
_chemical_formula_moiety 'C16 H10 Cu N4 O4'
_chemical_formula_sum 'C16 H10 Cu N4 O4'
_chemical_formula_weight 385.82
_chemical_name_systematic
;
?
;
_space_group_crystal_system trigonal
_space_group_IT_number 148
_space_group_name_Hall '-R 3'
_space_group_name_H-M_alt 'R -3'
_symmetry_space_group_name_Hall '-R 3'
_symmetry_space_group_name_H-M 'R -3 :H'
_atom_sites_solution_hydrogens geom
_atom_sites_solution_primary direct
_atom_sites_solution_secondary difmap
_audit_creation_date 2012-06-11
_audit_creation_method
;
Olex2 1.1
(compiled Nov 1 2011 20:42:30, GUI svn.r3906)
;
_cell_angle_alpha 90.00
_cell_angle_beta 90.00
_cell_angle_gamma 120.00
_cell_formula_units_Z 9
_cell_length_a 33.6525(6)
_cell_length_b 33.6525(6)
_cell_length_c 4.80132(11)
_cell_measurement_reflns_used 13201
_cell_measurement_temperature 120.0(1)
_cell_measurement_theta_max 73.6719
_cell_measurement_theta_min 2.6238
_cell_volume 4708.97(16)
_computing_cell_refinement
;
CrysAlisPro, Agilent Technologies,
Version 1.171.35.19 (release 27-10-2011 CrysAlis171 .NET)
(compiled Oct 27 2011,15:02:11)
;
_computing_data_collection
;
CrysAlisPro, Agilent Technologies,
Version 1.171.35.19 (release 27-10-2011 CrysAlis171 .NET)
(compiled Oct 27 2011,15:02:11)
;
_computing_data_reduction
;
CrysAlisPro, Agilent Technologies,
Version 1.171.35.19 (release 27-10-2011 CrysAlis171 .NET)
(compiled Oct 27 2011,15:02:11)
;
_computing_molecular_graphics
;
O. V. Dolomanov, L. J. Bourhis, R. J. Gildea, J. A. K. Howard and H. Puschmann,
OLEX2: a complete structure solution, refinement and analysis program.
J. Appl. Cryst. (2009). 42, 339-341.
;
_computing_publication_material
;
O. V. Dolomanov, L. J. Bourhis, R. J. Gildea, J. A. K. Howard and H. Puschmann,
OLEX2: a complete structure solution, refinement and analysis program.
J. Appl. Cryst. (2009). 42, 339-341.
;
_computing_structure_refinement
;
XL, G.M. Sheldrick, Acta Cryst.
(2008). A64, 112-122
;
_computing_structure_solution
;
XS, G.M. Sheldrick, Acta Cryst.
(2008). A64, 112-122
;
_diffrn_ambient_temperature 120.0(1)
_diffrn_detector_area_resol_mean 10.6501
_diffrn_measured_fraction_theta_full 0.996
_diffrn_measured_fraction_theta_max 0.996
_diffrn_measurement_details
;
1 omega -95.00 -2.00 1.0000 3.5700
omega____ theta____ kappa____ phi______ frames
- -39.9012 125.0000 -180.0000 93

2 omega -53.00 -15.00 1.0000 3.5700
omega____ theta____ kappa____ phi______ frames
- -39.9012 -37.0000 60.0000 38

3 omega -114.00 -10.00 1.0000 3.5700
omega____ theta____ kappa____ phi______ frames
- -39.9012 -57.0000 -180.0000 104

4 omega -116.00 -16.00 1.0000 3.5700
omega____ theta____ kappa____ phi______ frames
- -39.9012 -37.0000 -90.0000 100

5 omega -107.00 -10.00 1.0000 3.5700
omega____ theta____ kappa____ phi______ frames
- -39.9012 -57.0000 30.0000 97

6 omega 23.00 96.00 1.0000 3.5700
omega____ theta____ kappa____ phi______ frames
- 39.9012 -125.0000 60.0000 73

7 omega 2.00 27.00 1.0000 3.5700
omega____ theta____ kappa____ phi______ frames
- 40.0000 89.0000 -94.0000 25

8 omega 6.00 31.00 1.0000 3.5700
omega____ theta____ kappa____ phi______ frames
- 44.0000 90.0000 -27.0000 25

9 omega 12.00 37.00 1.0000 3.5700
omega____ theta____ kappa____ phi______ frames
- 48.0000 84.0000 -87.0000 25

10 omega 13.00 38.00 1.0000 3.5700
omega____ theta____ kappa____ phi______ frames
- 48.0000 83.0000 81.0000 25

11 omega 17.00 42.00 1.0000 3.5700
omega____ theta____ kappa____ phi______ frames
- 52.0000 82.0000 156.0000 25

12 omega 17.00 42.00 1.0000 3.5700
omega____ theta____ kappa____ phi______ frames
- 52.0000 82.0000 -48.0000 25

13 omega 18.00 43.00 1.0000 3.5700
omega____ theta____ kappa____ phi______ frames
- 52.0000 80.0000 104.0000 25

14 omega 30.00 56.00 1.0000 3.5700
omega____ theta____ kappa____ phi______ frames
- 64.0000 77.0000 1.0000 26

15 omega 34.00 60.00 1.0000 3.5700
omega____ theta____ kappa____ phi______ frames
- 68.0000 77.0000 71.0000 26

16 omega 103.00 129.00 1.0000 3.5700
omega____ theta____ kappa____ phi______ frames
- 68.0000 77.0000 176.0000 26

17 omega 36.00 62.00 1.0000 3.5700
omega____ theta____ kappa____ phi______ frames
- 68.0000 76.0000 135.0000 26

18 omega 100.00 146.00 1.0000 3.5700
omega____ theta____ kappa____ phi______ frames
- 68.0000 77.0000 113.0000 46

19 omega 34.00 60.00 1.0000 3.5700
omega____ theta____ kappa____ phi______ frames
- 68.0000 77.0000 113.0000 26

20 omega 34.00 66.00 1.0000 3.5700
omega____ theta____ kappa____ phi______ frames
- 68.0000 77.0000 16.0000 32

21 omega 81.00 145.00 1.0000 3.5700
omega____ theta____ kappa____ phi______ frames
- 68.0000 77.0000 71.0000 64

22 omega 34.00 60.00 1.0000 3.5700
omega____ theta____ kappa____ phi______ frames
- 68.0000 77.0000 176.0000 26

23 omega 119.00 151.00 1.0000 3.5700
omega____ theta____ kappa____ phi______ frames
- 72.0000 77.0000 -102.0000 32

24 omega 38.00 66.00 1.0000 3.5700
omega____ theta____ kappa____ phi______ frames
- 72.0000 77.0000 -102.0000 28

25 omega 82.00 147.00 1.0000 3.5700
omega____ theta____ kappa____ phi______ frames
- 72.0000 77.0000 -140.0000 65

26 omega 38.00 69.00 1.0000 3.5700
omega____ theta____ kappa____ phi______ frames
- 72.0000 77.0000 -140.0000 31

27 omega 39.00 64.00 1.0000 3.5700
omega____ theta____ kappa____ phi______ frames
- 72.0000 76.0000 -171.0000 25

28 omega 38.00 72.00 1.0000 3.5700
omega____ theta____ kappa____ phi______ frames
- 72.0000 77.0000 35.0000 34

29 omega 38.00 75.00 1.0000 3.5700
omega____ theta____ kappa____ phi______ frames
- 72.0000 77.0000 -34.0000 37

30 omega 109.00 150.00 1.0000 3.5700
omega____ theta____ kappa____ phi______ frames
- 72.0000 76.0000 -62.0000 41

31 omega 39.00 65.00 1.0000 3.5700
omega____ theta____ kappa____ phi______ frames
- 72.0000 76.0000 -62.0000 26

32 omega 74.00 99.00 1.0000 13.0000
omega____ theta____ kappa____ phi______ frames
- 107.7853 77.0000 90.0000 25

33 omega 108.00 168.00 1.0000 13.0000
omega____ theta____ kappa____ phi______ frames
- 107.7853 77.0000 -60.0000 60

34 omega 74.00 100.00 1.0000 13.0000
omega____ theta____ kappa____ phi______ frames
- 107.7853 77.0000 -60.0000 26

35 omega 57.00 121.00 1.0000 13.0000
omega____ theta____ kappa____ phi______ frames
- 107.7853 -125.0000 150.0000 64

36 omega 108.00 173.00 1.0000 13.0000
omega____ theta____ kappa____ phi______ frames
- 107.7853 77.0000 30.0000 65

37 omega 78.00 105.00 1.0000 13.0000
omega____ theta____ kappa____ phi______ frames
- 107.7853 61.0000 30.0000 27

38 omega 74.00 100.00 1.0000 13.0000
omega____ theta____ kappa____ phi______ frames
- 107.7853 77.0000 30.0000 26

39 omega 33.00 121.00 1.0000 13.0000
omega____ theta____ kappa____ phi______ frames
- 107.7853 -125.0000 0.0000 88

40 omega 80.00 137.00 1.0000 13.0000
omega____ theta____ kappa____ phi______ frames
- 107.7853 61.0000 120.0000 57

41 omega 77.00 104.00 1.0000 13.0000
omega____ theta____ kappa____ phi______ frames
- 107.7853 61.0000 90.0000 27

42 omega 40.00 141.00 1.0000 13.0000
omega____ theta____ kappa____ phi______ frames
- 107.7853 -77.0000 150.0000 101

43 omega 74.00 177.00 1.0000 13.0000
omega____ theta____ kappa____ phi______ frames
- 107.7853 77.0000 150.0000 103

44 omega 74.00 163.00 1.0000 13.0000
omega____ theta____ kappa____ phi______ frames
- 107.7853 77.0000 -180.0000 89

45 omega 74.00 172.00 1.0000 13.0000
omega____ theta____ kappa____ phi______ frames
- 107.7853 77.0000 -30.0000 98

46 omega 74.00 166.00 1.0000 13.0000
omega____ theta____ kappa____ phi______ frames
- 107.7853 77.0000 -120.0000 92

47 omega 74.00 172.00 1.0000 13.0000
omega____ theta____ kappa____ phi______ frames
- 107.7853 77.0000 60.0000 98

48 omega 74.00 175.00 1.0000 13.0000
omega____ theta____ kappa____ phi______ frames
- 107.7853 77.0000 120.0000 101

49 omega 74.00 175.00 1.0000 13.0000
omega____ theta____ kappa____ phi______ frames
- 107.7853 77.0000 -150.0000 101

50 omega 74.00 170.00 1.0000 13.0000
omega____ theta____ kappa____ phi______ frames
- 107.7853 77.0000 -90.0000 96

51 omega 74.00 173.00 1.0000 13.0000
omega____ theta____ kappa____ phi______ frames
- 107.7853 77.0000 0.0000 99

52 omega 77.00 103.00 1.0000 13.0000
omega____ theta____ kappa____ phi______ frames
- 107.7853 61.0000 -30.0000 26

53 omega 78.00 104.00 1.0000 13.0000
omega____ theta____ kappa____ phi______ frames
- 107.7853 61.0000 60.0000 26

54 omega 78.00 103.00 1.0000 13.0000
omega____ theta____ kappa____ phi______ frames
- 107.7853 61.0000 -180.0000 25

55 omega 77.00 141.00 1.0000 13.0000
omega____ theta____ kappa____ phi______ frames
- 107.7853 -77.0000 -60.0000 64

56 omega 110.00 135.00 1.0000 13.0000
omega____ theta____ kappa____ phi______ frames
- 107.7853 77.0000 90.0000 25
;
_diffrn_measurement_device_type 'SuperNova, Dual, Cu at zero, Atlas'
_diffrn_measurement_method '\w scans'
_diffrn_orient_matrix_UB_11 0.0218953000
_diffrn_orient_matrix_UB_12 0.0236639000
_diffrn_orient_matrix_UB_13 -0.2780871000
_diffrn_orient_matrix_UB_21 0.0460687000
_diffrn_orient_matrix_UB_22 0.0049280000
_diffrn_orient_matrix_UB_23 0.0932315000
_diffrn_orient_matrix_UB_31 -0.0138348000
_diffrn_orient_matrix_UB_32 -0.0470036000
_diffrn_orient_matrix_UB_33 -0.1301409000
_diffrn_radiation_monochromator mirror
_diffrn_radiation_type 'Cu K\a'
_diffrn_radiation_wavelength 1.5418
_diffrn_reflns_av_R_equivalents 0.0274
_diffrn_reflns_av_unetI/netI 0.0091
_diffrn_reflns_limit_h_max 40
_diffrn_reflns_limit_h_min -40
_diffrn_reflns_limit_k_max 39
_diffrn_reflns_limit_k_min -40
_diffrn_reflns_limit_l_max 5
_diffrn_reflns_limit_l_min -5
_diffrn_reflns_number 26227
_diffrn_reflns_theta_full 67.50
_diffrn_reflns_theta_max 67.50
_diffrn_reflns_theta_min 4.55
_diffrn_source 'SuperNova (Cu) X-ray Source'
_diffrn_source_current n/a
_diffrn_source_voltage n/a
_exptl_absorpt_coefficient_mu 1.686
_exptl_absorpt_correction_T_max 1.00000
_exptl_absorpt_correction_T_min 0.80541
_exptl_absorpt_correction_type multi-scan
_exptl_absorpt_process_details
;
CrysAlisPro, Agilent Technologies,
Version 1.171.35.19 (release 27-10-2011 CrysAlis171 .NET)
(compiled Oct 27 2011,15:02:11)
Empirical absorption correction using spherical harmonics,
implemented in SCALE3 ABSPACK scaling algorithm.
;
_exptl_crystal_colour purple
_exptl_crystal_density_diffrn 1.224
_exptl_crystal_density_method 'not measured'
_exptl_crystal_description rod
_exptl_crystal_F_000 1755
_exptl_crystal_size_max 0.23
_exptl_crystal_size_mid 0.06
_exptl_crystal_size_min 0.06
_refine_diff_density_max 0.478
_refine_diff_density_min -0.276
_refine_diff_density_rms 0.115
_refine_ls_extinction_method none
_refine_ls_goodness_of_fit_ref 1.194
_refine_ls_hydrogen_treatment mixed
_refine_ls_matrix_type full
_refine_ls_number_parameters 119
_refine_ls_number_reflns 1883
_refine_ls_number_restraints 1
_refine_ls_restrained_S_all 1.193
_refine_ls_R_factor_all 0.0396
_refine_ls_R_factor_gt 0.0379
_refine_ls_shift/su_max 0.001
_refine_ls_shift/su_mean 0.000
_refine_ls_structure_factor_coef Fsqd
_refine_ls_weighting_details 'calc w=1/[\s^2^(Fo^2^)+(0.0824P)^2^+9.7373P] where P=(Fo^2^+2Fc^2^)/3'
_refine_ls_weighting_scheme calc
_refine_ls_wR_factor_gt 0.1331
_refine_ls_wR_factor_ref 0.1348
_reflns_number_gt 1765
_reflns_number_total 1883
_reflns_threshold_expression >2sigma(I)
_cod_data_source_file c2cc37453f.txt
_cod_data_source_block 1
_cod_original_cell_volume 4708.98(16)
_cod_database_code 7108619
_reflns_odcompleteness_completeness 99.95
_reflns_odcompleteness_iscentric 1
_reflns_odcompleteness_theta 66.97

loop_
_space_group_symop_id
_space_group_symop_operation_xyz
1 'x, y, z'
2 '-y, x-y, z'
3 '-x+y, -x, z'
4 'x+2/3, y+1/3, z+1/3'
5 '-y+2/3, x-y+1/3, z+1/3'
6 '-x+y+2/3, -x+1/3, z+1/3'
7 'x+1/3, y+2/3, z+2/3'
8 '-y+1/3, x-y+2/3, z+2/3'
9 '-x+y+1/3, -x+2/3, z+2/3'
10 '-x, -y, -z'
11 'y, -x+y, -z'
12 'x-y, x, -z'
13 '-x+2/3, -y+1/3, -z+1/3'
14 'y+2/3, -x+y+1/3, -z+1/3'
15 'x-y+2/3, x+1/3, -z+1/3'
16 '-x+1/3, -y+2/3, -z+2/3'
17 'y+1/3, -x+y+2/3, -z+2/3'
18 'x-y+1/3, x+2/3, -z+2/3'

loop_
_atom_site_label
_atom_site_type_symbol
_atom_site_fract_x
_atom_site_fract_y
_atom_site_fract_z
_atom_site_U_iso_or_equiv
_atom_site_adp_type
_atom_site_occupancy
_atom_site_symmetry_multiplicity
_atom_site_calc_flag
_atom_site_refinement_flags
Cu1 Cu 0.8333 0.1667 0.1667 0.0187(2) Uani 1 2 d S
O12 O 0.80690(5) 0.10553(5) 0.3304(3) 0.0241(4) Uani 1 1 d .
N2 N 0.89084(6) 0.18826(6) 0.3797(4) 0.0207(4) Uani 1 1 d .
N3 N 0.89485(6) 0.16248(7) 0.5827(4) 0.0222(4) Uani 1 1 d D
C10 C 0.93189(7) 0.22440(8) 0.3393(5) 0.0226(5) Uani 1 1 d .
H10 H 0.9388 0.2481 0.2076 0.027 Uiso 1 1 calc R
O13 O 0.84403(6) 0.09796(6) -0.0287(4) 0.0349(5) Uani 1 1 d .
C7 C 0.79535(8) 0.03138(7) 0.2329(5) 0.0226(5) Uani 1 1 d .
C5 C 0.79060(9) -0.04166(9) 0.1193(5) 0.0299(6) Uani 1 1 d .
H5 H 0.8003 -0.0593 0.0152 0.036 Uiso 1 1 calc R
C8 C 0.76167(8) 0.01184(8) 0.4344(5) 0.0218(5) Uani 1 1 d .
H8 H 0.7524 0.0298 0.5390 0.026 Uiso 1 1 calc R
C9 C 0.96414(7) 0.22269(7) 0.5212(5) 0.0199(5) Uani 1 1 d .
C6 C 0.80915(8) 0.00449(9) 0.0780(5) 0.0295(6) Uani 1 1 d .
H6 H 0.8322 0.0191 -0.0601 0.035 Uiso 1 1 calc R
C4 C 0.93848(7) 0.18220(8) 0.6748(5) 0.0210(5) Uani 1 1 d .
C11 C 0.81733(7) 0.08181(8) 0.1719(5) 0.0248(5) Uani 1 1 d .
H3 H 0.8699(8) 0.1398(9) 0.646(7) 0.048(10) Uiso 1 1 d D

loop_
_atom_site_aniso_label
_atom_site_aniso_U_11
_atom_site_aniso_U_22
_atom_site_aniso_U_33
_atom_site_aniso_U_23
_atom_site_aniso_U_13
_atom_site_aniso_U_12
Cu1 0.0091(3) 0.0104(3) 0.0295(3) 0.00749(16) -0.00537(15) -0.00038(18)
O12 0.0155(8) 0.0123(7) 0.0370(9) 0.0086(6) -0.0068(6) 0.0012(6)
N2 0.0135(9) 0.0159(9) 0.0277(10) 0.0068(7) -0.0046(7) 0.0035(7)
N3 0.0137(9) 0.0194(10) 0.0275(10) 0.0100(8) -0.0025(7) 0.0038(8)
C10 0.0119(10) 0.0185(11) 0.0299(12) 0.0069(9) -0.0051(9) 0.0018(9)
O13 0.0297(10) 0.0241(9) 0.0372(10) 0.0154(7) 0.0028(8) 0.0030(8)
C7 0.0173(11) 0.0159(11) 0.0262(11) 0.0070(9) -0.0035(9) 0.0021(9)
C5 0.0313(13) 0.0258(12) 0.0306(12) 0.0059(10) 0.0147(10) 0.0128(11)
C8 0.0217(11) 0.0140(10) 0.0271(11) 0.0027(8) 0.0008(9) 0.0070(9)
C9 0.0135(10) 0.0191(11) 0.0245(11) 0.0002(8) -0.0035(8) 0.0063(9)
C6 0.0253(12) 0.0265(13) 0.0299(12) 0.0115(10) 0.0111(10) 0.0077(10)
C4 0.0156(10) 0.0223(11) 0.0237(11) 0.0018(9) -0.0028(8) 0.0084(9)
C11 0.0146(10) 0.0183(11) 0.0314(12) 0.0105(9) -0.0076(9) 0.0006(9)

loop_
_atom_type_symbol
_atom_type_description
_atom_type_scat_dispersion_real
_atom_type_scat_dispersion_imag
_atom_type_scat_source
C C 0.0181 0.0091 'International Tables Vol C Tables 4.2.6.8 and 6.1.1.4'
H H 0.0000 0.0000 'International Tables Vol C Tables 4.2.6.8 and 6.1.1.4'
Cu Cu -1.9646 0.5888 'International Tables Vol C Tables 4.2.6.8 and 6.1.1.4'
N N 0.0311 0.0180 'International Tables Vol C Tables 4.2.6.8 and 6.1.1.4'
O O 0.0492 0.0322 'International Tables Vol C Tables 4.2.6.8 and 6.1.1.4'

loop_
_geom_angle_atom_site_label_1
_geom_angle_atom_site_label_2
_geom_angle_atom_site_label_3
_geom_angle
_geom_angle_site_symmetry_1
_geom_angle_site_symmetry_3
O12 Cu1 O12 179.996(1) 13_655 .
O12 Cu1 N2 91.47(7) . .
O12 Cu1 N2 88.54(7) 13_655 .
O12 Cu1 N2 91.46(7) 13_655 13_655
O12 Cu1 N2 88.53(7) . 13_655
N2 Cu1 N2 179.999(1) 13_655 .
C11 O12 Cu1 107.28(14) . .
N3 N2 Cu1 121.92(14) . .
C10 N2 Cu1 130.01(15) . .
C10 N2 N3 107.58(18) . .
N2 N3 H3 117(2) . .
C4 N3 N2 110.68(18) . .
C4 N3 H3 131(2) . .
N2 C10 H10 125.0 . .
N2 C10 C9 109.98(19) . .
C9 C10 H10 125.0 . .
C8 C7 C6 121.1(2) . .
C8 C7 C11 119.8(2) . .
C6 C7 C11 119.0(2) . .
C6 C5 H5 121.9 . .
C6 C5 C4 116.2(2) . 12_546
C4 C5 H5 121.9 12_546 .
C7 C8 H8 121.3 . .
C7 C8 C9 117.5(2) . 12_546
C9 C8 H8 121.3 12_546 .
C8 C9 C10 135.2(2) 11_666 .
C4 C9 C10 104.57(18) . .
C4 C9 C8 120.2(2) . 11_666
C7 C6 H6 118.7 . .
C5 C6 C7 122.7(2) . .
C5 C6 H6 118.7 . .
N3 C4 C5 130.4(2) . 11_666
N3 C4 C9 107.20(19) . .
C9 C4 C5 122.4(2) . 11_666
O12 C11 C7 117.2(2) . .
O13 C11 O12 123.7(2) . .
O13 C11 C7 119.0(2) . .

loop_
_geom_bond_atom_site_label_1
_geom_bond_atom_site_label_2
_geom_bond_distance
_geom_bond_site_symmetry_2
Cu1 O12 1.9525(15) .
Cu1 O12 1.9526(15) 13_655
Cu1 N2 1.9781(18) .
Cu1 N2 1.9781(18) 13_655
O12 C11 1.273(3) .
N2 N3 1.356(3) .
N2 C10 1.321(3) .
N3 C4 1.348(3) .
N3 H3 0.860(18) .
C10 H10 0.9500 .
C10 C9 1.417(3) .
O13 C11 1.242(3) .
C7 C8 1.381(3) .
C7 C6 1.417(4) .
C7 C11 1.502(3) .
C5 H5 0.9500 .
C5 C6 1.368(4) .
C5 C4 1.409(3) 12_546
C8 H8 0.9500 .
C8 C9 1.412(3) 12_546
C9 C8 1.412(3) 11_666
C9 C4 1.403(3) .
C6 H6 0.9500 .
C4 C5 1.409(3) 11_666

loop_
_geom_hbond_atom_site_label_D
_geom_hbond_atom_site_label_H
_geom_hbond_atom_site_label_A
_geom_hbond_distance_DH
_geom_hbond_distance_HA
_geom_hbond_distance_DA
_geom_hbond_angle_DHA
_geom_hbond_site_symmetry_A
N3 H3 O13 0.860(18) 1.99(3) 2.721(2) 143(3) 1_556
